data_7234805
loop_
_publ_author_name
'Zhu, Li-Na'
'Deng, Zhaopeng'
'Huo, Li-Hua'
'Gao, Shan'

_publ_section_title
;
 A series of helical coordination polymers based on two racemic
 bis(pyridylmethylene) propane-1,2-diamine ligands: Relationship of
 conformations, structures and properties
;
_journal_name_full CrystEngComm
_journal_paper_doi 10.1039/C9CE01210A
_journal_year 2019
_chemical_absolute_configuration rm
_chemical_formula_moiety 'C15 H20 Cd N4 O4 S'
_chemical_formula_sum 'C15 H20 Cd N4 O4 S'
_chemical_formula_weight 464.81
_space_group_crystal_system trigonal
_space_group_IT_number 154
_space_group_name_Hall 'P 32 2"'
_space_group_name_H-M_alt 'P 32 2 1'
_symmetry_space_group_name_Hall 'P 32 2"'
_symmetry_space_group_name_H-M 'P 32 2 1'
_atom_sites_solution_hydrogens mixed
_audit_creation_method SHELXL-2018/3
_audit_update_record
;
2019-07-01 deposited with the CCDC.    2019-10-28 downloaded from the CCDC.
;
_cell_angle_alpha 90
_cell_angle_beta 90
_cell_angle_gamma 120
_cell_formula_units_Z 6
_cell_length_a 13.2119(9)
_cell_length_b 13.2119(9)
_cell_length_c 19.7637(17)
_cell_measurement_reflns_used 1718
_cell_measurement_temperature 295(2)
_cell_measurement_theta_max 24.0260
_cell_measurement_theta_min 3.7080
_cell_volume 2987.6(4)
_computing_cell_refinement
;
CrysAlis Pro (Agilent, 2013)
;
_computing_data_collection
;
CrysAlis Pro (Agilent, 2013)
;
_computing_data_reduction
;
CrysAlis Pro (Agilent, 2013)
;
_computing_molecular_graphics '(K. Brandenburg, Diamond 3.1, 2009)'
_computing_publication_material '(K. Brandenburg, Diamond 3.1, 2009)'
_computing_structure_refinement 'SHELXL-2018/3 (Sheldrick, 2018)'
_diffrn_ambient_temperature 295(2)
_diffrn_detector_area_resol_mean 16.1954
_diffrn_measured_fraction_theta_full 0.995
_diffrn_measured_fraction_theta_max 0.995
_diffrn_measurement_device_type 'Xcalibur, Eos'
_diffrn_measurement_method '\w scans'
_diffrn_radiation_type MoK\a
_diffrn_radiation_wavelength 0.71073
_diffrn_reflns_av_R_equivalents 0.0545
_diffrn_reflns_av_unetI/netI 0.1094
_diffrn_reflns_Laue_measured_fraction_full 0.995
_diffrn_reflns_Laue_measured_fraction_max 0.995
_diffrn_reflns_limit_h_max 14
_diffrn_reflns_limit_h_min -9
_diffrn_reflns_limit_k_max 4
_diffrn_reflns_limit_k_min -16
_diffrn_reflns_limit_l_max 24
_diffrn_reflns_limit_l_min -10
_diffrn_reflns_number 5524
_diffrn_reflns_point_group_measured_fraction_full 0.949
_diffrn_reflns_point_group_measured_fraction_max 0.940
_diffrn_reflns_theta_full 25.242
_diffrn_reflns_theta_max 25.995
_diffrn_reflns_theta_min 3.252
_diffrn_source 'Enhance (Mo) X-ray Source'
_exptl_absorpt_coefficient_mu 1.226
_exptl_absorpt_correction_T_max 1.00000
_exptl_absorpt_correction_T_min 0.96655
_exptl_absorpt_correction_type multi-scan
_exptl_absorpt_process_details
; 
CrysAlis Pro (Agilent, 2013)
Empirical absorption correction using spherical harmonics,
 implemented in SCALE3 ABSPACK scaling algorithm. 
;
_exptl_crystal_colour colorless
_exptl_crystal_density_diffrn 1.550
_exptl_crystal_description prism
_exptl_crystal_F_000 1404
_exptl_crystal_size_max 0.220
_exptl_crystal_size_mid 0.180
_exptl_crystal_size_min 0.140
_refine_diff_density_max 1.052
_refine_diff_density_min -0.647
_refine_diff_density_rms 0.138
_refine_ls_abs_structure_details
;
 Flack x determined using 806 quotients [(I+)-(I-)]/[(I+)+(I-)]
 (Parsons, Flack and Wagner, Acta Cryst. B69 (2013) 249-259).
;
_refine_ls_abs_structure_Flack -0.06(5)
_refine_ls_extinction_method none
_refine_ls_goodness_of_fit_ref 1.031
_refine_ls_hydrogen_treatment constr
_refine_ls_matrix_type full
_refine_ls_number_parameters 221
_refine_ls_number_reflns 3689
_refine_ls_number_restraints 0
_refine_ls_restrained_S_all 1.031
_refine_ls_R_factor_all 0.0847
_refine_ls_R_factor_gt 0.0591
_refine_ls_shift/su_max 0.000
_refine_ls_shift/su_mean 0.000
_refine_ls_structure_factor_coef Fsqd
_refine_ls_weighting_details 'w=1/[\s^2^(Fo^2^)+(0.0735P)^2^] where P=(Fo^2^+2Fc^2^)/3'
_refine_ls_weighting_scheme calc
_refine_ls_wR_factor_gt 0.1514
_refine_ls_wR_factor_ref 0.1666
_reflns_Friedel_coverage 0.665
_reflns_Friedel_fraction_full 0.888
_reflns_Friedel_fraction_max 0.867
_reflns_number_gt 2747
_reflns_number_total 3689
_reflns_threshold_expression 'I > 2\s(I)'
_cod_data_source_file c9ce01210a2.cif
_cod_data_source_block d8455
_cod_original_cell_volume 2987.7(5)
_cod_database_code 7234805
_shelx_shelxl_version_number 2018/3
_shelx_space_group_comment
;
The symmetry employed for this shelxl refinement is uniquely defined
by the following loop, which should always be used as a source of
symmetry information in preference to the above space-group names.
They are only intended as comments.
;
_shelx_estimated_absorpt_t_min 0.774
_shelx_estimated_absorpt_t_max 0.847

loop_
_space_group_symop_operation_xyz
'x, y, z'
'-y, x-y, z+2/3'
'-x+y, -x, z+1/3'
'x-y, -y, -z+1/3'
'-x, -x+y, -z+2/3'
'y, x, -z'

loop_
_atom_site_label
_atom_site_type_symbol
_atom_site_fract_x
_atom_site_fract_y
_atom_site_fract_z
_atom_site_U_iso_or_equiv
_atom_site_adp_type
_atom_site_occupancy
_atom_site_site_symmetry_order
_atom_site_calc_flag
_atom_site_refinement_flags_posn
_atom_site_refinement_flags_adp
Cd1 Cd 0.24675(9) 0.54815(9) 0.68617(5) 0.0371(3) Uani 1 1 d . .
S1 S -0.0577(3) 0.3860(4) 0.68850(17) 0.0389(8) Uani 1 1 d . .
O1 O 0.0520(9) 0.4957(10) 0.6836(7) 0.066(3) Uani 1 1 d . .
O2 O -0.0499(10) 0.2972(10) 0.6475(6) 0.059(3) Uani 1 1 d . .
O3 O -0.1517(9) 0.4054(10) 0.6622(5) 0.050(3) Uani 1 1 d . .
O4 O -0.0763(12) 0.3521(14) 0.7589(6) 0.079(4) Uani 1 1 d . .
N1 N 0.2963(11) 0.5558(11) 0.4223(6) 0.045(3) Uani 1 1 d . .
N2 N 0.2019(10) 0.3676(10) 0.6365(5) 0.038(3) Uani 1 1 d . .
H2N H 0.127841 0.329076 0.629252 0.057 Uiso 1 1 d R U
N3 N 0.2339(10) 0.4388(10) 0.7803(6) 0.039(3) Uani 1 1 d . .
H3N H 0.188676 0.445354 0.809067 0.059 Uiso 1 1 d R U
N4 N 0.3914(9) 0.7173(10) 0.9292(6) 0.039(3) Uani 1 1 d . .
C1 C 0.1814(16) 0.5154(18) 0.4058(8) 0.066(5) Uani 1 1 d . .
H1 H 0.165380 0.547320 0.368234 0.079 Uiso 1 1 calc R U
C2 C 0.0950(15) 0.436(2) 0.4393(10) 0.089(8) Uani 1 1 d . .
H2A H 0.018935 0.413331 0.426218 0.107 Uiso 1 1 calc R U
C3 C 0.1148(16) 0.3834(19) 0.4962(9) 0.074(6) Uani 1 1 d . .
H3A H 0.052412 0.325255 0.520332 0.089 Uiso 1 1 calc R U
C4 C 0.2306(13) 0.4203(13) 0.5155(8) 0.043(4) Uani 1 1 d . .
C5 C 0.3179(13) 0.5077(13) 0.4751(7) 0.042(4) Uani 1 1 d . .
H5 H 0.395526 0.533336 0.485937 0.051 Uiso 1 1 calc R U
C6 C 0.2603(13) 0.3686(15) 0.5735(7) 0.046(4) Uani 1 1 d . .
H6A H 0.239149 0.288956 0.562233 0.055 Uiso 1 1 calc R U
H6B H 0.344117 0.412386 0.580634 0.055 Uiso 1 1 calc R U
C7 C 0.228(2) 0.3054(18) 0.6916(10) 0.083(5) Uani 1 1 d . .
H7 H 0.313264 0.342344 0.696877 0.100 Uiso 1 1 calc R U
C8 C 0.178(2) 0.1757(16) 0.6763(10) 0.083(5) Uani 1 1 d . .
H8A H 0.095737 0.134480 0.684623 0.125 Uiso 1 1 calc R U
H8B H 0.215281 0.144866 0.704923 0.125 Uiso 1 1 calc R U
H8C H 0.192804 0.166245 0.629776 0.125 Uiso 1 1 calc R U
C9 C 0.1759(17) 0.3158(14) 0.7577(7) 0.055(4) Uani 1 1 d . .
H9A H 0.093018 0.286734 0.751704 0.066 Uiso 1 1 calc R U
H9B H 0.185053 0.268466 0.792058 0.066 Uiso 1 1 calc R U
C10 C 0.3467(15) 0.4740(12) 0.8148(8) 0.049(4) Uani 1 1 d . .
H10A H 0.400390 0.471128 0.782406 0.059 Uiso 1 1 calc R U
H10B H 0.333552 0.418152 0.850352 0.059 Uiso 1 1 calc R U
C11 C 0.4022(13) 0.5943(12) 0.8450(6) 0.038(3) Uani 1 1 d . .
C12 C 0.5007(14) 0.6885(17) 0.8197(8) 0.060(5) Uani 1 1 d . .
H12 H 0.536611 0.680213 0.781293 0.072 Uiso 1 1 calc R U
C13 C 0.5472(17) 0.7967(17) 0.8515(9) 0.069(6) Uani 1 1 d . .
H13 H 0.617525 0.859638 0.837025 0.083 Uiso 1 1 calc R U
C14 C 0.4907(15) 0.8078(14) 0.9014(8) 0.059(5) Uani 1 1 d . .
H14 H 0.519137 0.881965 0.919861 0.071 Uiso 1 1 calc R U
C15 C 0.3500(13) 0.6140(13) 0.9005(7) 0.041(4) Uani 1 1 d . .
H15 H 0.282595 0.551307 0.918275 0.049 Uiso 1 1 calc R U

loop_
_atom_site_aniso_label
_atom_site_aniso_U_11
_atom_site_aniso_U_22
_atom_site_aniso_U_33
_atom_site_aniso_U_23
_atom_site_aniso_U_13
_atom_site_aniso_U_12
Cd1 0.0375(6) 0.0374(6) 0.0396(5) 0.0052(5) 0.0047(5) 0.0210(5)
S1 0.0344(17) 0.048(2) 0.0352(18) 0.0069(17) 0.0001(15) 0.0216(17)
O1 0.039(6) 0.040(6) 0.115(11) 0.003(7) -0.001(6) 0.015(5)
O2 0.055(7) 0.056(7) 0.074(8) -0.014(6) -0.009(6) 0.033(6)
O3 0.043(6) 0.076(7) 0.045(5) 0.013(6) 0.005(5) 0.040(6)
O4 0.071(8) 0.135(13) 0.051(7) 0.033(8) 0.014(7) 0.066(8)
N1 0.044(7) 0.052(8) 0.041(7) -0.008(6) -0.005(6) 0.025(7)
N2 0.039(7) 0.043(7) 0.036(6) 0.006(6) 0.006(6) 0.024(6)
N3 0.039(7) 0.036(7) 0.040(7) -0.004(6) -0.004(6) 0.017(6)
N4 0.036(7) 0.041(8) 0.038(6) 0.001(6) 0.001(5) 0.018(6)
C1 0.062(11) 0.111(15) 0.041(8) 0.029(10) 0.016(9) 0.056(12)
C2 0.034(9) 0.17(2) 0.061(11) 0.037(14) 0.017(9) 0.046(12)
C3 0.037(9) 0.106(16) 0.058(11) 0.028(11) 0.012(9) 0.019(10)
C4 0.036(8) 0.045(9) 0.047(9) -0.008(8) 0.002(7) 0.019(7)
C5 0.042(9) 0.044(9) 0.041(8) -0.003(7) 0.005(7) 0.022(8)
C6 0.044(9) 0.064(10) 0.035(8) -0.001(8) -0.005(7) 0.030(8)
C7 0.123(14) 0.072(9) 0.076(9) -0.003(8) -0.006(10) 0.065(10)
C8 0.123(14) 0.072(9) 0.076(9) -0.003(8) -0.006(10) 0.065(10)
C9 0.074(12) 0.053(10) 0.039(8) 0.009(8) -0.002(9) 0.032(9)
C10 0.070(11) 0.046(9) 0.051(8) -0.002(7) -0.013(9) 0.043(9)
C11 0.046(9) 0.050(8) 0.030(7) -0.003(6) -0.007(7) 0.032(8)
C12 0.048(9) 0.095(15) 0.037(8) 0.012(9) 0.016(8) 0.036(11)
C13 0.072(13) 0.055(11) 0.055(11) -0.002(9) 0.026(10) 0.012(10)
C14 0.056(11) 0.042(9) 0.056(10) -0.010(8) 0.007(9) 0.006(8)
C15 0.037(8) 0.042(9) 0.040(8) 0.003(7) -0.007(7) 0.017(7)

loop_
_atom_type_symbol
_atom_type_description
_atom_type_scat_dispersion_real
_atom_type_scat_dispersion_imag
_atom_type_scat_source
C C 0.0033 0.0016 'International Tables Vol C Tables 4.2.6.8 and 6.1.1.4'
H H 0.0000 0.0000 'International Tables Vol C Tables 4.2.6.8 and 6.1.1.4'
N N 0.0061 0.0033 'International Tables Vol C Tables 4.2.6.8 and 6.1.1.4'
O O 0.0106 0.0060 'International Tables Vol C Tables 4.2.6.8 and 6.1.1.4'
S S 0.1246 0.1234 'International Tables Vol C Tables 4.2.6.8 and 6.1.1.4'
Cd Cd -0.8075 1.2024 'International Tables Vol C Tables 4.2.6.8 and 6.1.1.4'

loop_
_geom_angle_atom_site_label_1
_geom_angle_atom_site_label_2
_geom_angle_atom_site_label_3
_geom_angle
_geom_angle_site_symmetry_1
_geom_angle_site_symmetry_3
O1 Cd1 N3 96.2(4) . .
O1 Cd1 N4 89.8(4) . 2_664
N3 Cd1 N4 173.0(4) . 2_664
O1 Cd1 O3 171.3(4) . 4_666
N3 Cd1 O3 89.5(4) . 4_666
N4 Cd1 O3 85.0(4) 2_664 4_666
O1 Cd1 N2 90.5(4) . .
N3 Cd1 N2 78.5(4) . .
N4 Cd1 N2 105.2(4) 2_664 .
O3 Cd1 N2 84.2(4) 4_666 .
O1 Cd1 N1 82.0(4) . 3_565
N3 Cd1 N1 91.5(4) . 3_565
N4 Cd1 N1 85.7(4) 2_664 3_565
O3 Cd1 N1 104.5(4) 4_666 3_565
N2 Cd1 N1 166.8(4) . 3_565
O4 S1 O1 107.6(8) . .
O4 S1 O2 110.6(8) . .
O1 S1 O2 109.0(7) . .
O4 S1 O3 111.4(7) . .
O1 S1 O3 108.0(7) . .
O2 S1 O3 110.1(7) . .
S1 O1 Cd1 134.8(8) . .
S1 O3 Cd1 166.2(6) . 4_566
C5 N1 C1 117.5(14) . .
C5 N1 Cd1 121.4(10) . 2_664
C1 N1 Cd1 121.0(10) . 2_664
C6 N2 C7 110.9(13) . .
C6 N2 Cd1 118.7(9) . .
C7 N2 Cd1 103.9(9) . .
C6 N2 H2N 107.7 . .
C7 N2 H2N 107.6 . .
Cd1 N2 H2N 107.6 . .
C10 N3 C9 111.7(11) . .
C10 N3 Cd1 115.2(8) . .
C9 N3 Cd1 106.3(8) . .
C10 N3 H3N 107.7 . .
C9 N3 H3N 107.8 . .
Cd1 N3 H3N 107.8 . .
C15 N4 C14 116.9(13) . .
C15 N4 Cd1 123.6(9) . 3_565
C14 N4 Cd1 119.5(10) . 3_565
C2 C1 N1 123.8(16) . .
C2 C1 H1 118.1 . .
N1 C1 H1 118.1 . .
C1 C2 C3 120.3(17) . .
C1 C2 H2A 119.9 . .
C3 C2 H2A 119.9 . .
C4 C3 C2 118.8(17) . .
C4 C3 H3A 120.6 . .
C2 C3 H3A 120.6 . .
C5 C4 C3 115.8(15) . .
C5 C4 C6 121.4(13) . .
C3 C4 C6 122.8(15) . .
N1 C5 C4 123.8(14) . .
N1 C5 H5 118.1 . .
C4 C5 H5 118.1 . .
N2 C6 C4 113.7(12) . .
N2 C6 H6A 108.8 . .
C4 C6 H6A 108.8 . .
N2 C6 H6B 108.8 . .
C4 C6 H6B 108.8 . .
H6A C6 H6B 107.7 . .
N2 C7 C9 109.5(15) . .
N2 C7 C8 112.4(16) . .
C9 C7 C8 108.2(17) . .
N2 C7 H7 108.9 . .
C9 C7 H7 108.9 . .
C8 C7 H7 108.9 . .
C7 C8 H8A 109.5 . .
C7 C8 H8B 109.5 . .
H8A C8 H8B 109.5 . .
C7 C8 H8C 109.5 . .
H8A C8 H8C 109.5 . .
H8B C8 H8C 109.5 . .
N3 C9 C7 110.5(14) . .
N3 C9 H9A 109.5 . .
C7 C9 H9A 109.5 . .
N3 C9 H9B 109.5 . .
C7 C9 H9B 109.5 . .
H9A C9 H9B 108.1 . .
N3 C10 C11 113.4(11) . .
N3 C10 H10A 108.9 . .
C11 C10 H10A 108.9 . .
N3 C10 H10B 108.9 . .
C11 C10 H10B 108.9 . .
H10A C10 H10B 107.7 . .
C12 C11 C15 117.0(14) . .
C12 C11 C10 123.8(14) . .
C15 C11 C10 119.1(13) . .
C11 C12 C13 120.0(14) . .
C11 C12 H12 120.0 . .
C13 C12 H12 120.0 . .
C14 C13 C12 118.7(17) . .
C14 C13 H13 120.7 . .
C12 C13 H13 120.7 . .
C13 C14 N4 124.2(16) . .
C13 C14 H14 117.9 . .
N4 C14 H14 117.9 . .
N4 C15 C11 123.1(13) . .
N4 C15 H15 118.4 . .
C11 C15 H15 118.4 . .

loop_
_geom_bond_atom_site_label_1
_geom_bond_atom_site_label_2
_geom_bond_distance
_geom_bond_site_symmetry_2
Cd1 O1 2.306(11) .
Cd1 N3 2.310(11) .
Cd1 N4 2.322(11) 2_664
Cd1 O3 2.364(10) 4_666
Cd1 N2 2.365(12) .
Cd1 N1 2.407(12) 3_565
S1 O4 1.446(12) .
S1 O1 1.453(11) .
S1 O2 1.471(12) .
S1 O3 1.482(10) .
N1 C5 1.324(18) .
N1 C1 1.37(2) .
N2 C6 1.460(17) .
N2 C7 1.51(2) .
N2 H2N 0.8600 .
N3 C10 1.486(18) .
N3 C9 1.477(19) .
N3 H3N 0.8601 .
N4 C15 1.318(17) .
N4 C14 1.373(19) .
C1 C2 1.28(2) .
C1 H1 0.9300 .
C2 C3 1.41(3) .
C2 H2A 0.9300 .
C3 C4 1.41(2) .
C3 H3A 0.9300 .
C4 C5 1.40(2) .
C4 C6 1.48(2) .
C5 H5 0.9300 .
C6 H6A 0.9700 .
C6 H6B 0.9700 .
C7 C9 1.52(2) .
C7 C8 1.53(3) .
C7 H7 0.9800 .
C8 H8A 0.9600 .
C8 H8B 0.9600 .
C8 H8C 0.9600 .
C9 H9A 0.9700 .
C9 H9B 0.9700 .
C10 C11 1.502(18) .
C10 H10A 0.9700 .
C10 H10B 0.9700 .
C11 C12 1.37(2) .
C11 C15 1.388(19) .
C12 C13 1.39(2) .
C12 H12 0.9300 .
C13 C14 1.29(2) .
C13 H13 0.9300 .
C14 H14 0.9300 .
C15 H15 0.9300 .

loop_
_geom_hbond_atom_site_label_D
_geom_hbond_atom_site_label_H
_geom_hbond_atom_site_label_A
_geom_hbond_distance_DH
_geom_hbond_distance_HA
_geom_hbond_distance_DA
_geom_hbond_angle_DHA
_geom_hbond_site_symmetry_A
_geom_hbond_publ_flag
N2 H2N O2 0.86 2.20 2.981(16) 151.3 . yes
N3 H3N O4 0.86 2.39 3.227(17) 163.6 5_556 yes

loop_
_geom_torsion_atom_site_label_1
_geom_torsion_atom_site_label_2
_geom_torsion_atom_site_label_3
_geom_torsion_atom_site_label_4
_geom_torsion
_geom_torsion_site_symmetry_1
_geom_torsion_site_symmetry_4
O4 S1 O1 Cd1 77.1(13) . .
O2 S1 O1 Cd1 -42.9(13) . .
O3 S1 O1 Cd1 -162.6(9) . .
O4 S1 O3 Cd1 33(3) . 4_566
O1 S1 O3 Cd1 -85(3) . 4_566
O2 S1 O3 Cd1 156(3) . 4_566
C5 N1 C1 C2 2(3) . .
Cd1 N1 C1 C2 177.1(18) 2_664 .
N1 C1 C2 C3 -1(4) . .
C1 C2 C3 C4 1(3) . .
C2 C3 C4 C5 -1(3) . .
C2 C3 C4 C6 -178.7(18) . .
C1 N1 C5 C4 -1(2) . .
Cd1 N1 C5 C4 -177.0(11) 2_664 .
C3 C4 C5 N1 1(2) . .
C6 C4 C5 N1 179.2(14) . .
C7 N2 C6 C4 175.5(14) . .
Cd1 N2 C6 C4 -64.4(15) . .
C5 C4 C6 N2 129.4(15) . .
C3 C4 C6 N2 -53(2) . .
C6 N2 C7 C9 174.8(15) . .
Cd1 N2 C7 C9 46.2(17) . .
C6 N2 C7 C8 -65(2) . .
Cd1 N2 C7 C8 166.4(15) . .
C10 N3 C9 C7 -80.8(16) . .
Cd1 N3 C9 C7 45.5(16) . .
N2 C7 C9 N3 -65.7(19) . .
C8 C7 C9 N3 171.6(15) . .
C9 N3 C10 C11 -173.9(12) . .
Cd1 N3 C10 C11 64.7(14) . .
N3 C10 C11 C12 -108.8(18) . .
N3 C10 C11 C15 69.0(17) . .
C15 C11 C12 C13 3(2) . .
C10 C11 C12 C13 -179.1(15) . .
C11 C12 C13 C14 -5(3) . .
C12 C13 C14 N4 5(3) . .
C15 N4 C14 C13 -3(3) . .
Cd1 N4 C14 C13 179.7(16) 3_565 .
C14 N4 C15 C11 0(2) . .
Cd1 N4 C15 C11 177.6(10) 3_565 .
C12 C11 C15 N4 0(2) . .
C10 C11 C15 N4 -178.5(12) . .
